data_7053437
loop_
_publ_author_name
'Beyer, Beatrice'
'Ulbricht, Christoph'
'Winter, Andreas'
'Hager, Martin D.'
'Hoogenboom, Richard'
'Herzer, Nicole'
'Baumann, Stefan O.'
'Kickelbick, Guido'
'G\"orls, Helmar'
'Schubert, Ulrich S.'

_publ_section_title
;
 Unexpected metal-mediated oxidation of hydroxymethyl groups to
 coordinated carboxylate groups by bis-cyclometalated iridium(iii) centers
;
_journal_issue 11
_journal_name_full 'New Journal of Chemistry'
_journal_page_first 2622
_journal_paper_doi 10.1039/b9nj00785g
_journal_volume 34
_journal_year 2010
_chemical_absolute_configuration unk
_chemical_formula_moiety 'C16 H15 N3'
_chemical_formula_sum 'C16 H15 N3'
_chemical_formula_weight 249.31
_chemical_name_systematic
;
?
;
_space_group_IT_number 33
_symmetry_cell_setting orthorhombic
_symmetry_space_group_name_Hall 'P 2c -2n'
_symmetry_space_group_name_H-M 'P n a 21'
_atom_sites_solution_hydrogens geom
_atom_sites_solution_primary direct
_atom_sites_solution_secondary difmap
_audit_creation_method SHELXL-97
_cell_angle_alpha 90.00
_cell_angle_beta 90.00
_cell_angle_gamma 90.00
_cell_formula_units_Z 4
_cell_length_a 10.983(2)
_cell_length_b 10.056(2)
_cell_length_c 12.375(3)
_cell_measurement_reflns_used 5376
_cell_measurement_temperature 296(2)
_cell_measurement_theta_max 26.605
_cell_measurement_theta_min 2.61
_cell_volume 1366.8(5)
_computing_cell_refinement 'Bruker-AXS APEX 2 Software'
_computing_data_collection 'Bruker-AXS APEX 2 Software'
_computing_data_reduction 'Bruker-AXS APEX 2 Software'
_computing_molecular_graphics 'Bruker-AXS SHELXTL Software'
_computing_publication_material 'Bruker-AXS SHELXTL Software'
_computing_structure_refinement 'SHELXL-97 (Sheldrick, 1997)'
_computing_structure_solution 'SHELXS-97 (Sheldrick, 1990)'
_diffrn_ambient_temperature 296(2)
_diffrn_measured_fraction_theta_full 1.000
_diffrn_measured_fraction_theta_max 1.000
_diffrn_measurement_device 'Bruker-AXS KAPPA APEX II CCD Detector'
_diffrn_measurement_method omega-scans
_diffrn_radiation_monochromator graphite
_diffrn_radiation_source 'fine-focus sealed tube'
_diffrn_radiation_type MoK\a
_diffrn_radiation_wavelength 0.71073
_diffrn_reflns_av_R_equivalents 0.0317
_diffrn_reflns_av_sigmaI/netI 0.0169
_diffrn_reflns_limit_h_max 15
_diffrn_reflns_limit_h_min -15
_diffrn_reflns_limit_k_max 13
_diffrn_reflns_limit_k_min -13
_diffrn_reflns_limit_l_max 17
_diffrn_reflns_limit_l_min -17
_diffrn_reflns_number 19525
_diffrn_reflns_theta_full 29.31
_diffrn_reflns_theta_max 29.31
_diffrn_reflns_theta_min 2.61
_exptl_absorpt_coefficient_mu 0.074
_exptl_absorpt_correction_T_max 0.9897
_exptl_absorpt_correction_T_min 0.9612
_exptl_absorpt_correction_type empirical
_exptl_absorpt_process_details SADABS
_exptl_crystal_colour colourless
_exptl_crystal_density_diffrn 1.212
_exptl_crystal_density_method 'not measured'
_exptl_crystal_description prism
_exptl_crystal_F_000 528
_exptl_crystal_size_max 0.54
_exptl_crystal_size_mid 0.19
_exptl_crystal_size_min 0.14
_refine_diff_density_max 0.141
_refine_diff_density_min -0.132
_refine_diff_density_rms 0.025
_refine_ls_abs_structure_details 'Flack H D (1983), Acta Cryst. A39, 876-881'
_refine_ls_abs_structure_Flack 0(10)
_refine_ls_extinction_method none
_refine_ls_goodness_of_fit_ref 1.086
_refine_ls_hydrogen_treatment constr
_refine_ls_matrix_type full
_refine_ls_number_parameters 174
_refine_ls_number_reflns 1953
_refine_ls_number_restraints 1
_refine_ls_restrained_S_all 1.085
_refine_ls_R_factor_all 0.0515
_refine_ls_R_factor_gt 0.0351
_refine_ls_shift/su_max 0.000
_refine_ls_shift/su_mean 0.000
_refine_ls_structure_factor_coef Fsqd
_refine_ls_weighting_details 'calc w=1/[\s^2^(Fo^2^)+(0.0534P)^2^+0.0796P] where P=(Fo^2^+2Fc^2^)/3'
_refine_ls_weighting_scheme calc
_refine_ls_wR_factor_gt 0.0911
_refine_ls_wR_factor_ref 0.1032
_reflns_number_gt 1532
_reflns_number_total 1953
_reflns_threshold_expression >2sigma(I)
_cod_data_source_file b9nj00785g.txt
_cod_data_source_block sb055
_cod_original_cell_volume 1366.7(5)
_cod_database_code 7053437

loop_
_symmetry_equiv_pos_as_xyz
'x, y, z'
'-x, -y, z+1/2'
'x+1/2, -y+1/2, z'
'-x+1/2, y+1/2, z+1/2'

loop_
_atom_site_label
_atom_site_type_symbol
_atom_site_fract_x
_atom_site_fract_y
_atom_site_fract_z
_atom_site_U_iso_or_equiv
_atom_site_adp_type
_atom_site_occupancy
_atom_site_symmetry_multiplicity
_atom_site_calc_flag
_atom_site_refinement_flags
N1 N 0.55904(13) 0.21284(17) 0.47020(13) 0.0482(4) Uani 1 1 d .
N2 N 0.67456(16) 0.2510(2) 0.49036(16) 0.0658(5) Uani 1 1 d .
N3 N 0.67912(16) 0.2930(2) 0.58995(17) 0.0648(5) Uani 1 1 d .
C4 C 0.56658(16) 0.28253(19) 0.63508(16) 0.0486(4) Uani 1 1 d .
C5 C 0.49024(16) 0.23223(19) 0.55920(16) 0.0473(4) Uani 1 1 d .
H5 H 0.4075 0.2147 0.5669 0.057 Uiso 1 1 calc R
C6 C 0.52619(18) 0.16412(19) 0.36596(16) 0.0474(4) Uani 1 1 d .
C7 C 0.40986(18) 0.1165(2) 0.34680(17) 0.0534(5) Uani 1 1 d .
H7 H 0.3531 0.1141 0.4026 0.064 Uiso 1 1 calc R
C8 C 0.37790(19) 0.0723(2) 0.2442(2) 0.0583(5) Uani 1 1 d .
C9 C 0.4632(2) 0.0784(2) 0.16256(19) 0.0615(5) Uani 1 1 d .
H9 H 0.4412 0.0512 0.0934 0.074 Uiso 1 1 calc R
C10 C 0.5807(2) 0.1240(2) 0.18050(18) 0.0583(5) Uani 1 1 d .
C11 C 0.6125(2) 0.1667(2) 0.28365(18) 0.0544(5) Uani 1 1 d .
H11 H 0.6910 0.1969 0.2975 0.065 Uiso 1 1 calc R
C12 C 0.2523(2) 0.0164(3) 0.2241(3) 0.0830(8) Uani 1 1 d .
H12A H 0.2299 0.0312 0.1500 0.125 Uiso 1 1 calc R
H12B H 0.1947 0.0597 0.2706 0.125 Uiso 1 1 calc R
H12C H 0.2524 -0.0774 0.2387 0.125 Uiso 1 1 calc R
C13 C 0.6745(3) 0.1278(3) 0.0914(2) 0.0795(7) Uani 1 1 d .
H13A H 0.7321 0.1974 0.1057 0.119 Uiso 1 1 calc R
H13B H 0.6349 0.1445 0.0236 0.119 Uiso 1 1 calc R
H13C H 0.7162 0.0440 0.0882 0.119 Uiso 1 1 calc R
C14 C 0.54370(18) 0.3210(2) 0.74821(17) 0.0529(5) Uani 1 1 d .
C15 C 0.6122(2) 0.4188(3) 0.7981(2) 0.0733(6) Uani 1 1 d .
H15 H 0.6754 0.4594 0.7605 0.088 Uiso 1 1 calc R
C16 C 0.5877(3) 0.4569(4) 0.9033(3) 0.0901(9) Uani 1 1 d .
H16 H 0.6340 0.5232 0.9358 0.108 Uiso 1 1 calc R
C17 C 0.4956(3) 0.3970(4) 0.9595(2) 0.0907(9) Uani 1 1 d .
H17 H 0.4782 0.4237 1.0298 0.109 Uiso 1 1 calc R
C18 C 0.4293(3) 0.2983(3) 0.9125(2) 0.0846(8) Uani 1 1 d .
H18 H 0.3682 0.2562 0.9517 0.101 Uiso 1 1 calc R
C19 C 0.4518(2) 0.2595(3) 0.80638(19) 0.0653(6) Uani 1 1 d .
H19 H 0.4054 0.1927 0.7747 0.078 Uiso 1 1 calc R

loop_
_atom_site_aniso_label
_atom_site_aniso_U_11
_atom_site_aniso_U_22
_atom_site_aniso_U_33
_atom_site_aniso_U_23
_atom_site_aniso_U_13
_atom_site_aniso_U_12
N1 0.0375(7) 0.0573(9) 0.0498(9) 0.0047(7) 0.0095(7) 0.0009(6)
N2 0.0395(9) 0.0987(14) 0.0591(11) -0.0017(10) 0.0114(8) -0.0068(8)
N3 0.0419(9) 0.0936(13) 0.0590(11) -0.0046(10) 0.0088(8) -0.0086(8)
C4 0.0416(9) 0.0526(10) 0.0516(11) 0.0047(8) 0.0053(8) 0.0052(7)
C5 0.0372(8) 0.0540(10) 0.0507(9) 0.0027(8) 0.0108(8) 0.0039(7)
C6 0.0469(9) 0.0470(9) 0.0483(10) 0.0034(8) 0.0107(8) 0.0048(7)
C7 0.0483(10) 0.0549(11) 0.0568(12) 0.0005(9) 0.0120(9) 0.0009(8)
C8 0.0619(11) 0.0470(10) 0.0661(13) -0.0061(9) 0.0025(10) 0.0009(8)
C9 0.0801(15) 0.0516(11) 0.0528(12) -0.0066(9) 0.0030(11) 0.0073(10)
C10 0.0694(13) 0.0519(11) 0.0537(12) 0.0020(9) 0.0176(10) 0.0075(10)
C11 0.0513(11) 0.0571(11) 0.0548(11) 0.0024(9) 0.0157(9) 0.0035(8)
C12 0.0754(15) 0.0804(16) 0.0933(19) -0.0235(15) -0.0006(15) -0.0141(13)
C13 0.0929(18) 0.0900(16) 0.0556(14) -0.0027(13) 0.0289(13) 0.0090(14)
C14 0.0471(9) 0.0599(11) 0.0517(11) 0.0030(9) 0.0030(8) 0.0124(8)
C15 0.0721(14) 0.0801(15) 0.0676(15) -0.0094(13) 0.0039(12) -0.0044(12)
C16 0.104(2) 0.096(2) 0.0708(17) -0.0216(16) -0.0088(16) 0.0078(17)
C17 0.104(2) 0.113(2) 0.0554(15) -0.0150(15) 0.0072(15) 0.0306(19)
C18 0.090(2) 0.104(2) 0.0598(15) 0.0043(14) 0.0240(14) 0.0155(17)
C19 0.0614(13) 0.0780(14) 0.0566(12) 0.0003(11) 0.0127(10) 0.0059(10)

loop_
_atom_type_symbol
_atom_type_description
_atom_type_scat_dispersion_real
_atom_type_scat_dispersion_imag
_atom_type_scat_source
C C 0.0033 0.0000 'International Tables Vol C Tables 4.2.6.8 and 6.1.1.4'
H H 0.0000 0.0000 'International Tables Vol C Tables 4.2.6.8 and 6.1.1.4'
N N 0.0061 0.0000 'International Tables Vol C Tables 4.2.6.8 and 6.1.1.4'

loop_
_geom_angle_atom_site_label_1
_geom_angle_atom_site_label_2
_geom_angle_atom_site_label_3
_geom_angle
N2 N1 C5 109.55(17)
N2 N1 C6 120.19(15)
C5 N1 C6 130.24(16)
N3 N2 N1 107.64(17)
N2 N3 C4 109.17(19)
C5 C4 N3 107.82(18)
C5 C4 C14 130.53(17)
N3 C4 C14 121.64(18)
N1 C5 C4 105.82(15)
N1 C5 H5 127.1
C4 C5 H5 127.1
C7 C6 C11 120.6(2)
C7 C6 N1 120.46(16)
C11 C6 N1 118.91(17)
C6 C7 C8 119.99(18)
C6 C7 H7 120.0
C8 C7 H7 120.0
C9 C8 C7 118.90(19)
C9 C8 C12 121.1(2)
C7 C8 C12 120.0(2)
C8 C9 C10 122.0(2)
C8 C9 H9 119.0
C10 C9 H9 119.0
C9 C10 C11 118.83(19)
C9 C10 C13 121.8(2)
C11 C10 C13 119.4(2)
C6 C11 C10 119.7(2)
C6 C11 H11 120.2
C10 C11 H11 120.2
C8 C12 H12A 109.5
C8 C12 H12B 109.5
H12A C12 H12B 109.5
C8 C12 H12C 109.5
H12A C12 H12C 109.5
H12B C12 H12C 109.5
C10 C13 H13A 109.5
C10 C13 H13B 109.5
H13A C13 H13B 109.5
C10 C13 H13C 109.5
H13A C13 H13C 109.5
H13B C13 H13C 109.5
C15 C14 C19 118.8(2)
C15 C14 C4 121.2(2)
C19 C14 C4 120.0(2)
C16 C15 C14 120.7(3)
C16 C15 H15 119.6
C14 C15 H15 119.6
C17 C16 C15 120.0(3)
C17 C16 H16 120.0
C15 C16 H16 120.0
C18 C17 C16 119.9(3)
C18 C17 H17 120.0
C16 C17 H17 120.0
C17 C18 C19 120.8(3)
C17 C18 H18 119.6
C19 C18 H18 119.6
C14 C19 C18 119.6(3)
C14 C19 H19 120.2
C18 C19 H19 120.2

loop_
_geom_bond_atom_site_label_1
_geom_bond_atom_site_label_2
_geom_bond_distance
N1 N2 1.349(2)
N1 C5 1.350(2)
N1 C6 1.426(3)
N2 N3 1.304(3)
N3 C4 1.360(2)
C4 C5 1.357(3)
C4 C14 1.474(3)
C5 H5 0.9300
C6 C7 1.385(3)
C6 C11 1.391(3)
C7 C8 1.390(3)
C7 H7 0.9300
C8 C9 1.379(3)
C8 C12 1.510(3)
C9 C10 1.388(3)
C9 H9 0.9300
C10 C11 1.391(3)
C10 C13 1.510(3)
C11 H11 0.9300
C12 H12A 0.9600
C12 H12B 0.9600
C12 H12C 0.9600
C13 H13A 0.9600
C13 H13B 0.9600
C13 H13C 0.9600
C14 C15 1.383(3)
C14 C19 1.386(3)
C15 C16 1.383(4)
C15 H15 0.9300
C16 C17 1.368(5)
C16 H16 0.9300
C17 C18 1.362(5)
C17 H17 0.9300
C18 C19 1.391(4)
C18 H18 0.9300
C19 H19 0.9300

loop_
_geom_torsion_atom_site_label_1
_geom_torsion_atom_site_label_2
_geom_torsion_atom_site_label_3
_geom_torsion_atom_site_label_4
_geom_torsion
C5 N1 N2 N3 0.3(3)
C6 N1 N2 N3 178.94(19)
N1 N2 N3 C4 -0.1(3)
N2 N3 C4 C5 -0.1(3)
N2 N3 C4 C14 179.2(2)
N2 N1 C5 C4 -0.4(2)
C6 N1 C5 C4 -178.83(17)
N3 C4 C5 N1 0.3(2)
C14 C4 C5 N1 -178.91(18)
N2 N1 C6 C7 175.69(19)
C5 N1 C6 C7 -6.0(3)
N2 N1 C6 C11 -5.1(3)
C5 N1 C6 C11 173.21(18)
C11 C6 C7 C8 -0.8(3)
N1 C6 C7 C8 178.44(19)
C6 C7 C8 C9 -0.8(3)
C6 C7 C8 C12 178.1(2)
C7 C8 C9 C10 1.8(3)
C12 C8 C9 C10 -177.1(2)
C8 C9 C10 C11 -1.1(3)
C8 C9 C10 C13 178.7(2)
C7 C6 C11 C10 1.5(3)
N1 C6 C11 C10 -177.71(18)
C9 C10 C11 C6 -0.6(3)
C13 C10 C11 C6 179.7(2)
C5 C4 C14 C15 -151.9(2)
N3 C4 C14 C15 29.0(3)
C5 C4 C14 C19 27.8(3)
N3 C4 C14 C19 -151.4(2)
C19 C14 C15 C16 -1.5(4)
C4 C14 C15 C16 178.2(2)
C14 C15 C16 C17 0.5(5)
C15 C16 C17 C18 1.1(5)
C16 C17 C18 C19 -1.8(5)
C15 C14 C19 C18 0.9(3)
C4 C14 C19 C18 -178.8(2)
C17 C18 C19 C14 0.7(4)
